data_2206370
loop_
_publ_author_name
'John Fawcett'
'Eric G. Hope'
'Alison M. Stuart'
'Andrew J. West'

_publ_section_title (<i>R</i>)-2,2'-Bis(diphenylphosphino)-6,6'-bis(tridecafluoro-<i>n</i>-hexyl)-1,1'-binaphthyl
_journal_coeditor_code CF6438
_journal_issue 8
_journal_name_full 'Acta Crystallographica Section E'
_journal_page_first o2484
_journal_page_last o2485
_journal_paper_doi 10.1107/S1600536805021264
_journal_volume 61
_journal_year 2005
_chemical_formula_iupac 'C56 H30 F26 P2'
_chemical_formula_moiety 'C56 H30 F26 P2'
_chemical_formula_sum 'C56 H30 F26 P2'
_chemical_formula_weight 1258.74
_chemical_name_systematic (R)-2,2'-Bis(diphenylphosphino)-6,6'-bis(tridecafluoro-n-hexyl)-1,1'-binaphthyl
_space_group_IT_number 15
_symmetry_cell_setting monoclinic
_symmetry_space_group_name_Hall '-C 2yc'
_symmetry_space_group_name_H-M 'C 1 2/c 1'
_atom_sites_solution_hydrogens geom
_atom_sites_solution_primary direct
_atom_sites_solution_secondary difmap
_audit_creation_method SHELXL97
_cell_angle_alpha 90.00
_cell_angle_beta 101.212(4)
_cell_angle_gamma 90.00
_cell_formula_units_Z 4
_cell_length_a 19.456(3)
_cell_length_b 8.2838(9)
_cell_length_c 31.886(4)
_cell_measurement_reflns_used 5639
_cell_measurement_temperature 150(2)
_cell_measurement_theta_max 25.41
_cell_measurement_theta_min 2.27
_cell_volume 5041.0(11)
_computing_cell_refinement 'SAINT (Bruker, 1999)'
_computing_data_collection 'SMART (Bruker, 1997)'
_computing_data_reduction SAINT
_computing_molecular_graphics 'SHELXTL (Sheldrick, 2000)'
_computing_publication_material SHELXTL
_computing_structure_refinement 'SHELXL97 (Sheldrick, 1997)'
_computing_structure_solution 'SHELXS97 (Sheldrick, 1997)'
_diffrn_ambient_temperature 150(2)
_diffrn_measured_fraction_theta_full 1.000
_diffrn_measured_fraction_theta_max 1.000
_diffrn_measurement_device_type 'Bruker APEX CCD area-detector'
_diffrn_measurement_method '\f and \w'
_diffrn_radiation_monochromator graphite
_diffrn_radiation_source 'fine-focus sealed tube'
_diffrn_radiation_type MoK\a
_diffrn_radiation_wavelength 0.71073
_diffrn_reflns_av_R_equivalents 0.0309
_diffrn_reflns_av_sigmaI/netI 0.0328
_diffrn_reflns_limit_h_max 23
_diffrn_reflns_limit_h_min -23
_diffrn_reflns_limit_k_max 10
_diffrn_reflns_limit_k_min -10
_diffrn_reflns_limit_l_max 39
_diffrn_reflns_limit_l_min -39
_diffrn_reflns_number 19219
_diffrn_reflns_theta_full 26.00
_diffrn_reflns_theta_max 26.00
_diffrn_reflns_theta_min 1.30
_diffrn_standards_number 0
_exptl_absorpt_coefficient_mu 0.224
_exptl_absorpt_correction_T_max 0.982
_exptl_absorpt_correction_T_min 0.888
_exptl_absorpt_correction_type multi-scan
_exptl_absorpt_process_details '(SADABS; Sheldrick, 1996)'
_exptl_crystal_colour colourless
_exptl_crystal_density_diffrn 1.659
_exptl_crystal_density_method 'not measured'
_exptl_crystal_description block
_exptl_crystal_F_000 2520
_exptl_crystal_size_max 0.34
_exptl_crystal_size_mid 0.16
_exptl_crystal_size_min 0.14
_refine_diff_density_max 2.636
_refine_diff_density_min -0.427
_refine_ls_extinction_method none
_refine_ls_goodness_of_fit_ref 1.034
_refine_ls_hydrogen_treatment constr
_refine_ls_matrix_type full
_refine_ls_number_parameters 379
_refine_ls_number_reflns 4947
_refine_ls_number_restraints 0
_refine_ls_restrained_S_all 1.034
_refine_ls_R_factor_all 0.0679
_refine_ls_R_factor_gt 0.0582
_refine_ls_shift/su_max 0.000
_refine_ls_shift/su_mean 0.000
_refine_ls_structure_factor_coef Fsqd
_refine_ls_weighting_details 'calc w = 1/[\s^2^(Fo^2^)+(0.1018P)^2^+8.8615P] where P = (Fo^2^+2Fc^2^)/3'
_refine_ls_weighting_scheme calc
_refine_ls_wR_factor_gt 0.1658
_refine_ls_wR_factor_ref 0.1736
_reflns_number_gt 4108
_reflns_number_total 4947
_reflns_threshold_expression I>2\s(I)
_cod_data_source_file cf6438.cif
_cod_data_source_block I
_cod_depositor_comments
;
The following automatic conversions were performed:
'_symmetry_cell_setting' value 'Monoclinic' changed to 'monoclinic'
according to '/home/saulius/struct/CIF-dictionaries/cif_core.dic'
dictionary named 'cif_core.dic' version 2.4.1 from 2010-06-29.

Automatic conversion script
Id: cif_fix_enum 1527 2010-12-29 10:47:43Z saulius 

The following automatic conversions were performed:

'_symmetry_cell_setting' value 'Monoclinic' changed to 'monoclinic'
according to /home/saulius/struct/CIF-dictionaries/cif_core.dic
dictionary named 'cif_core.dic' version 2.4.1 from 2010-06-29.

Automatic conversion script
Id: cif_fix_values 1715 2011-07-08 13:25:40Z adriana 
;
_cod_original_cell_volume 5040.9(11)
_cod_original_sg_symbol_H-M 'C 2/c'
_cod_database_code 2206370
_cod_database_fobs_code 2206370

loop_
_symmetry_equiv_pos_as_xyz
'x, y, z'
'-x, y, -z+1/2'
'x+1/2, y+1/2, z'
'-x+1/2, y+1/2, -z+1/2'
'-x, -y, -z'
'x, -y, z-1/2'
'-x+1/2, -y+1/2, -z'
'x+1/2, -y+1/2, z-1/2'

loop_
_atom_site_label
_atom_site_fract_x
_atom_site_fract_y
_atom_site_fract_z
_atom_site_U_iso_or_equiv
_atom_site_adp_type
_atom_site_calc_flag
_atom_site_refinement_flags
_atom_site_occupancy
_atom_site_type_symbol
P1 0.45105(4) 0.57171(9) 0.19205(2) 0.0240(2) Uani d . 1 P
C1 0.41698(13) 0.7058(3) 0.22869(8) 0.0211(5) Uani d . 1 C
C2 0.46233(13) 0.8151(3) 0.25218(8) 0.0192(5) Uani d . 1 C
C3 0.43890(13) 0.9215(3) 0.28082(8) 0.0195(5) Uani d . 1 C
C4 0.48209(14) 1.0392(3) 0.30439(9) 0.0232(6) Uani d . 1 C
H4 0.5294 1.0481 0.3011 0.028 Uiso calc R 1 H
C5 0.45802(14) 1.1402(3) 0.33161(9) 0.0260(6) Uani d . 1 C
H5 0.4882 1.2195 0.3469 0.031 Uiso calc R 1 H
C6 0.38786(14) 1.1279(3) 0.33732(9) 0.0245(6) Uani d . 1 C
C7 0.34482(14) 1.0146(3) 0.31547(9) 0.0241(6) Uani d . 1 C
H7 0.2980 1.0056 0.3198 0.029 Uiso calc R 1 H
C8 0.36832(13) 0.9108(3) 0.28668(8) 0.0211(5) Uani d . 1 C
C9 0.32348(14) 0.7968(3) 0.26250(9) 0.0262(6) Uani d . 1 C
H9 0.2762 0.7887 0.2660 0.031 Uiso calc R 1 H
C10 0.34688(14) 0.6986(4) 0.23435(9) 0.0257(6) Uani d . 1 C
H10 0.3156 0.6235 0.2181 0.031 Uiso calc R 1 H
C11 0.36189(15) 1.2390(3) 0.36738(10) 0.0280(6) Uani d . 1 C
C12 0.37201(15) 1.1767(3) 0.41326(9) 0.0280(6) Uani d . 1 C
C13 0.34205(16) 1.2728(4) 0.44720(10) 0.0313(7) Uani d . 1 C
C14 0.36787(15) 1.4466(4) 0.45705(9) 0.0291(6) Uani d . 1 C
C15 0.35339(19) 1.5150(4) 0.49944(10) 0.0381(8) Uani d . 1 C
C16 0.3643(2) 1.6954(4) 0.50526(11) 0.0410(8) Uani d . 1 C
C17 0.44434(15) 0.7024(3) 0.14575(9) 0.0256(6) Uani d . 1 C
C18 0.50054(17) 0.7039(4) 0.12490(10) 0.0322(7) Uani d . 1 C
H18 0.5394 0.6345 0.1343 0.039 Uiso calc R 1 H
C19 0.50046(19) 0.8046(4) 0.09083(11) 0.0386(8) Uani d . 1 C
H19 0.5393 0.8051 0.0768 0.046 Uiso calc R 1 H
C20 0.44476(18) 0.9046(4) 0.07683(10) 0.0387(8) Uani d . 1 C
H20 0.4447 0.9733 0.0530 0.046 Uiso calc R 1 H
C21 0.38885(17) 0.9051(4) 0.09745(11) 0.0374(7) Uani d . 1 C
H21 0.3502 0.9749 0.0879 0.045 Uiso calc R 1 H
C22 0.38890(16) 0.8050(4) 0.13172(10) 0.0311(7) Uani d . 1 C
H22 0.3503 0.8065 0.1459 0.037 Uiso calc R 1 H
C23 0.38094(14) 0.4253(3) 0.17720(9) 0.0231(6) Uani d . 1 C
C24 0.37704(15) 0.3049(4) 0.20648(10) 0.0289(6) Uani d . 1 C
H24 0.4075 0.3075 0.2337 0.035 Uiso calc R 1 H
C25 0.32942(16) 0.1809(4) 0.19674(10) 0.0325(7) Uani d . 1 C
H25 0.3273 0.0982 0.2171 0.039 Uiso calc R 1 H
C26 0.28513(16) 0.1766(4) 0.15775(10) 0.0326(7) Uani d . 1 C
H26 0.2520 0.0916 0.1511 0.039 Uiso calc R 1 H
C27 0.28865(17) 0.2951(4) 0.12832(10) 0.0339(7) Uani d . 1 C
H27 0.2581 0.2916 0.1012 0.041 Uiso calc R 1 H
C28 0.33619(16) 0.4194(4) 0.13784(9) 0.0296(6) Uani d . 1 C
H28 0.3382 0.5014 0.1173 0.036 Uiso calc R 1 H
F1 0.39364(11) 1.3829(2) 0.36898(6) 0.0424(5) Uani d . 1 F
F2 0.29221(9) 1.2669(2) 0.35441(6) 0.0403(5) Uani d . 1 F
F3 0.44071(10) 1.1583(2) 0.42805(6) 0.0420(5) Uani d . 1 F
F4 0.34198(11) 1.0313(2) 0.41220(6) 0.0440(5) Uani d . 1 F
F5 0.35830(13) 1.1881(2) 0.48348(6) 0.0487(5) Uani d . 1 F
F6 0.27245(10) 1.2752(3) 0.43570(6) 0.0484(5) Uani d . 1 F
F7 0.43593(9) 1.4547(2) 0.45807(7) 0.0445(5) Uani d . 1 F
F8 0.33550(11) 1.5416(2) 0.42554(6) 0.0438(5) Uani d . 1 F
F9 0.39797(15) 1.4458(3) 0.53160(7) 0.0681(7) Uani d . 1 F
F10 0.28870(13) 1.4815(3) 0.50290(8) 0.0609(7) Uani d . 1 F
F11 0.42631(14) 1.7400(3) 0.49946(8) 0.0670(7) Uani d . 1 F
F12 0.31807(15) 1.7773(3) 0.47828(8) 0.0656(7) Uani d . 1 F
F13 0.35669(16) 1.7377(3) 0.54363(7) 0.0662(7) Uani d . 1 F

loop_
_atom_site_aniso_label
_atom_site_aniso_U_11
_atom_site_aniso_U_22
_atom_site_aniso_U_33
_atom_site_aniso_U_12
_atom_site_aniso_U_13
_atom_site_aniso_U_23
P1 0.0243(4) 0.0231(4) 0.0253(4) -0.0001(3) 0.0061(3) -0.0042(3)
C1 0.0197(13) 0.0218(13) 0.0216(13) 0.0019(10) 0.0033(10) -0.0003(10)
C2 0.0181(13) 0.0206(13) 0.0193(12) 0.0008(10) 0.0048(10) 0.0042(10)
C3 0.0196(13) 0.0194(13) 0.0200(13) 0.0015(10) 0.0046(10) 0.0030(10)
C4 0.0197(13) 0.0243(14) 0.0264(14) -0.0018(10) 0.0063(10) 0.0006(11)
C5 0.0274(14) 0.0219(14) 0.0287(15) -0.0045(11) 0.0058(11) -0.0037(11)
C6 0.0285(14) 0.0228(14) 0.0239(14) 0.0023(11) 0.0093(11) -0.0007(11)
C7 0.0199(13) 0.0259(14) 0.0276(14) 0.0010(11) 0.0078(11) 0.0019(11)
C8 0.0188(13) 0.0235(13) 0.0212(13) 0.0015(10) 0.0047(10) 0.0021(10)
C9 0.0179(13) 0.0304(15) 0.0316(15) -0.0023(11) 0.0081(11) -0.0019(12)
C10 0.0208(13) 0.0282(15) 0.0275(14) -0.0044(11) 0.0031(11) -0.0049(11)
C11 0.0293(15) 0.0233(14) 0.0326(16) 0.0025(12) 0.0087(12) -0.0029(12)
C12 0.0293(15) 0.0244(14) 0.0301(15) 0.0020(12) 0.0055(12) -0.0035(12)
C13 0.0331(16) 0.0350(17) 0.0266(15) 0.0009(13) 0.0078(12) -0.0014(13)
C14 0.0307(15) 0.0310(16) 0.0267(15) 0.0076(12) 0.0084(12) -0.0010(12)
C15 0.056(2) 0.0342(17) 0.0254(16) 0.0073(15) 0.0125(14) -0.0002(13)
C16 0.056(2) 0.0376(18) 0.0319(17) 0.0030(16) 0.0152(15) -0.0067(14)
C17 0.0281(14) 0.0231(14) 0.0263(14) -0.0054(11) 0.0074(11) -0.0066(11)
C18 0.0376(17) 0.0272(15) 0.0350(16) -0.0016(13) 0.0151(13) -0.0074(12)
C19 0.049(2) 0.0359(18) 0.0369(18) -0.0100(15) 0.0225(15) -0.0068(14)
C20 0.052(2) 0.0325(17) 0.0309(16) -0.0134(15) 0.0062(14) 0.0006(13)
C21 0.0366(17) 0.0329(17) 0.0390(18) -0.0048(13) -0.0015(13) 0.0058(14)
C22 0.0263(15) 0.0311(16) 0.0354(16) -0.0034(12) 0.0049(12) -0.0004(13)
C23 0.0243(14) 0.0210(13) 0.0249(14) 0.0030(10) 0.0071(11) -0.0026(11)
C24 0.0263(15) 0.0313(16) 0.0292(15) 0.0048(12) 0.0059(12) 0.0031(12)
C25 0.0339(16) 0.0247(15) 0.0412(18) 0.0038(12) 0.0129(13) 0.0087(13)
C26 0.0308(16) 0.0243(15) 0.0438(18) -0.0055(12) 0.0102(13) -0.0061(13)
C27 0.0387(17) 0.0304(16) 0.0303(16) -0.0052(13) 0.0014(13) -0.0046(13)
C28 0.0378(16) 0.0252(15) 0.0250(14) -0.0038(12) 0.0039(12) -0.0011(11)
F1 0.0653(13) 0.0219(9) 0.0476(11) -0.0067(8) 0.0301(10) -0.0071(8)
F2 0.0365(10) 0.0485(11) 0.0351(10) 0.0199(9) 0.0045(8) -0.0075(8)
F3 0.0366(10) 0.0436(11) 0.0420(11) 0.0166(8) -0.0019(8) -0.0116(9)
F4 0.0686(14) 0.0271(10) 0.0399(11) -0.0099(9) 0.0193(10) -0.0032(8)
F5 0.0847(16) 0.0350(11) 0.0289(10) 0.0026(10) 0.0169(10) 0.0041(8)
F6 0.0321(10) 0.0682(14) 0.0490(12) -0.0091(9) 0.0178(9) -0.0215(10)
F7 0.0328(10) 0.0432(11) 0.0583(13) -0.0016(8) 0.0112(9) -0.0201(10)
F8 0.0659(13) 0.0370(10) 0.0278(9) 0.0176(9) 0.0075(9) 0.0038(8)
F9 0.120(2) 0.0472(13) 0.0295(11) 0.0231(13) -0.0036(12) 0.0006(10)
F10 0.0740(15) 0.0546(14) 0.0694(15) -0.0159(12) 0.0517(13) -0.0230(12)
F11 0.0760(17) 0.0554(14) 0.0760(17) -0.0183(12) 0.0310(14) -0.0301(13)
F12 0.0995(19) 0.0396(12) 0.0552(14) 0.0253(12) 0.0087(13) -0.0023(10)
F13 0.124(2) 0.0431(12) 0.0404(12) -0.0012(13) 0.0384(13) -0.0145(10)

loop_
_atom_type_symbol
_atom_type_description
_atom_type_scat_dispersion_real
_atom_type_scat_dispersion_imag
_atom_type_scat_source
C C 0.0033 0.0016 'International Tables Vol C Tables 4.2.6.8 and 6.1.1.4'
H H 0.0000 0.0000 'International Tables Vol C Tables 4.2.6.8 and 6.1.1.4'
F F 0.0171 0.0103 'International Tables Vol C Tables 4.2.6.8 and 6.1.1.4'
P P 0.1023 0.0942 'International Tables Vol C Tables 4.2.6.8 and 6.1.1.4'

loop_
_geom_angle_atom_site_label_1
_geom_angle_atom_site_label_2
_geom_angle_atom_site_label_3
_geom_angle_site_symmetry_3
_geom_angle
C17 P1 C23 . 104.75(13)
C17 P1 C1 . 100.35(12)
C23 P1 C1 . 103.01(12)
C2 C1 C10 . 119.4(2)
C2 C1 P1 . 118.22(19)
C10 C1 P1 . 122.4(2)
C1 C2 C3 . 120.6(2)
C1 C2 C2 2_655 118.9(2)
C3 C2 C2 2_655 120.4(2)
C4 C3 C2 . 123.1(2)
C4 C3 C8 . 117.7(2)
C2 C3 C8 . 119.2(2)
C5 C4 C3 . 121.8(2)
C5 C4 H4 . 119.1
C3 C4 H4 . 119.1
C4 C5 C6 . 120.0(3)
C4 C5 H5 . 120.0
C6 C5 H5 . 120.0
C7 C6 C5 . 119.9(2)
C7 C6 C11 . 120.4(2)
C5 C6 C11 . 119.7(3)
C6 C7 C8 . 121.0(2)
C6 C7 H7 . 119.5
C8 C7 H7 . 119.5
C7 C8 C9 . 121.7(2)
C7 C8 C3 . 119.7(2)
C9 C8 C3 . 118.7(2)
C10 C9 C8 . 120.9(2)
C10 C9 H9 . 119.6
C8 C9 H9 . 119.6
C9 C10 C1 . 121.1(3)
C9 C10 H10 . 119.4
C1 C10 H10 . 119.4
F1 C11 F2 . 106.6(2)
F1 C11 C6 . 111.3(2)
F2 C11 C6 . 110.7(2)
F1 C11 C12 . 106.9(2)
F2 C11 C12 . 106.5(2)
C6 C11 C12 . 114.3(2)
F4 C12 F3 . 108.0(2)
F4 C12 C11 . 107.8(2)
F3 C12 C11 . 108.1(2)
F4 C12 C13 . 105.0(2)
F3 C12 C13 . 107.4(2)
C11 C12 C13 . 120.0(2)
F6 C13 F5 . 107.6(3)
F6 C13 C14 . 108.5(3)
F5 C13 C14 . 107.6(2)
F6 C13 C12 . 108.4(2)
F5 C13 C12 . 106.1(2)
C14 C13 C12 . 118.2(3)
F7 C14 F8 . 108.2(3)
F7 C14 C13 . 109.8(2)
F8 C14 C13 . 108.1(2)
F7 C14 C15 . 108.3(3)
F8 C14 C15 . 107.7(2)
C13 C14 C15 . 114.5(3)
F10 C15 F9 . 109.5(3)
F10 C15 C16 . 108.1(3)
F9 C15 C16 . 105.9(3)
F10 C15 C14 . 109.7(3)
F9 C15 C14 . 108.3(3)
C16 C15 C14 . 115.1(3)
F12 C16 F13 . 106.7(3)
F12 C16 F11 . 107.2(3)
F13 C16 F11 . 109.3(3)
F12 C16 C15 . 111.7(3)
F13 C16 C15 . 109.9(3)
F11 C16 C15 . 111.8(3)
C22 C17 C18 . 118.7(3)
C22 C17 P1 . 124.1(2)
C18 C17 P1 . 117.2(2)
C19 C18 C17 . 120.4(3)
C19 C18 H18 . 119.8
C17 C18 H18 . 119.8
C20 C19 C18 . 120.4(3)
C20 C19 H19 . 119.8
C18 C19 H19 . 119.8
C19 C20 C21 . 119.7(3)
C19 C20 H20 . 120.1
C21 C20 H20 . 120.1
C22 C21 C20 . 120.0(3)
C22 C21 H21 . 120.0
C20 C21 H21 . 120.0
C21 C22 C17 . 120.7(3)
C21 C22 H22 . 119.6
C17 C22 H22 . 119.6
C24 C23 C28 . 118.8(3)
C24 C23 P1 . 116.3(2)
C28 C23 P1 . 124.6(2)
C25 C24 C23 . 120.7(3)
C25 C24 H24 . 119.7
C23 C24 H24 . 119.7
C26 C25 C24 . 120.1(3)
C26 C25 H25 . 120.0
C24 C25 H25 . 120.0
C25 C26 C27 . 119.8(3)
C25 C26 H26 . 120.1
C27 C26 H26 . 120.1
C26 C27 C28 . 120.4(3)
C26 C27 H27 . 119.8
C28 C27 H27 . 119.8
C27 C28 C23 . 120.2(3)
C27 C28 H28 . 119.9
C23 C28 H28 . 119.9

loop_
_geom_bond_atom_site_label_1
_geom_bond_atom_site_label_2
_geom_bond_site_symmetry_2
_geom_bond_distance
P1 C17 . 1.815(3)
P1 C23 . 1.818(3)
P1 C1 . 1.827(3)
C1 C2 . 1.379(4)
C1 C10 . 1.411(4)
C2 C3 . 1.408(4)
C2 C2 2_655 1.499(5)
C3 C4 . 1.406(4)
C3 C8 . 1.424(4)
C4 C5 . 1.353(4)
C4 H4 . 0.950
C5 C6 . 1.416(4)
C5 H5 . 0.950
C6 C7 . 1.357(4)
C6 C11 . 1.486(4)
C7 C8 . 1.398(4)
C7 H7 . 0.950
C8 C9 . 1.409(4)
C9 C10 . 1.354(4)
C9 H9 . 0.950
C10 H10 . 0.950
C11 F1 . 1.339(3)
C11 F2 . 1.358(3)
C11 C12 . 1.528(4)
C12 F4 . 1.336(3)
C12 F3 . 1.337(3)
C12 C13 . 1.546(4)
C13 F6 . 1.332(4)
C13 F5 . 1.337(4)
C13 C14 . 1.537(4)
C14 F7 . 1.320(3)
C14 F8 . 1.334(3)
C14 C15 . 1.541(4)
C15 F10 . 1.314(4)
C15 F9 . 1.337(4)
C15 C16 . 1.516(5)
C16 F12 . 1.307(4)
C16 F13 . 1.308(4)
C16 F11 . 1.309(4)
C17 C22 . 1.378(4)
C17 C18 . 1.386(4)
C18 C19 . 1.369(5)
C18 H18 . 0.950
C19 C20 . 1.368(5)
C19 H19 . 0.950
C20 C21 . 1.376(5)
C20 H20 . 0.950
C21 C22 . 1.372(4)
C21 H21 . 0.950
C22 H22 . 0.950
C23 C24 . 1.378(4)
C23 C28 . 1.382(4)
C24 C25 . 1.378(4)
C24 H24 . 0.950
C25 C26 . 1.368(5)
C25 H25 . 0.950
C26 C27 . 1.369(4)
C26 H26 . 0.950
C27 C28 . 1.378(4)
C27 H27 . 0.950
C28 H28 . 0.950

loop_
_geom_torsion_atom_site_label_1
_geom_torsion_atom_site_label_2
_geom_torsion_atom_site_label_3
_geom_torsion_atom_site_label_4
_geom_torsion_site_symmetry_1
_geom_torsion_site_symmetry_4
_geom_torsion
C17 P1 C1 C2 . . -83.5(2)
C23 P1 C1 C2 . . 168.5(2)
C17 P1 C1 C10 . . 97.9(2)
C23 P1 C1 C10 . . -10.0(3)
C10 C1 C2 C3 . . -1.5(4)
P1 C1 C2 C3 . . 179.88(19)
C10 C1 C2 C2 . 2_655 176.4(2)
P1 C1 C2 C2 . 2_655 -2.2(3)
C1 C2 C3 C4 . . -177.6(3)
C2 C2 C3 C4 2_655 . 4.5(4)
C1 C2 C3 C8 . . 2.6(4)
C2 C2 C3 C8 2_655 . -175.4(2)
C2 C3 C4 C5 . . 179.8(3)
C8 C3 C4 C5 . . -0.3(4)
C3 C4 C5 C6 . . 0.7(4)
C4 C5 C6 C7 . . 0.1(4)
C4 C5 C6 C11 . . 179.8(3)
C5 C6 C7 C8 . . -1.1(4)
C11 C6 C7 C8 . . 179.1(2)
C6 C7 C8 C9 . . -177.4(3)
C6 C7 C8 C3 . . 1.4(4)
C4 C3 C8 C7 . . -0.7(4)
C2 C3 C8 C7 . . 179.2(2)
C4 C3 C8 C9 . . 178.2(2)
C2 C3 C8 C9 . . -1.9(4)
C7 C8 C9 C10 . . 179.2(3)
C3 C8 C9 C10 . . 0.3(4)
C8 C9 C10 C1 . . 0.8(4)
C2 C1 C10 C9 . . -0.2(4)
P1 C1 C10 C9 . . 178.4(2)
C7 C6 C11 F1 . . -148.6(3)
C5 C6 C11 F1 . . 31.6(4)
C7 C6 C11 F2 . . -30.2(4)
C5 C6 C11 F2 . . 150.1(3)
C7 C6 C11 C12 . . 90.1(3)
C5 C6 C11 C12 . . -89.7(3)
F1 C11 C12 F4 . . -178.6(2)
F2 C11 C12 F4 . . 67.6(3)
C6 C11 C12 F4 . . -54.9(3)
F1 C11 C12 F3 . . -62.2(3)
F2 C11 C12 F3 . . -175.9(2)
C6 C11 C12 F3 . . 61.5(3)
F1 C11 C12 C13 . . 61.4(3)
F2 C11 C12 C13 . . -52.4(3)
C6 C11 C12 C13 . . -174.9(2)
F4 C12 C13 F6 . . -57.6(3)
F3 C12 C13 F6 . . -172.3(2)
C11 C12 C13 F6 . . 63.8(4)
F4 C12 C13 F5 . . 57.8(3)
F3 C12 C13 F5 . . -56.9(3)
C11 C12 C13 F5 . . 179.2(3)
F4 C12 C13 C14 . . 178.6(2)
F3 C12 C13 C14 . . 63.8(3)
C11 C12 C13 C14 . . -60.0(4)
F6 C13 C14 F7 . . -164.4(2)
F5 C13 C14 F7 . . 79.4(3)
C12 C13 C14 F7 . . -40.6(4)
F6 C13 C14 F8 . . -46.5(3)
F5 C13 C14 F8 . . -162.6(2)
C12 C13 C14 F8 . . 77.4(3)
F6 C13 C14 C15 . . 73.5(3)
F5 C13 C14 C15 . . -42.6(3)
C12 C13 C14 C15 . . -162.6(3)
F7 C14 C15 F10 . . -168.4(3)
F8 C14 C15 F10 . . 74.8(3)
C13 C14 C15 F10 . . -45.5(4)
F7 C14 C15 F9 . . -48.8(4)
F8 C14 C15 F9 . . -165.7(3)
C13 C14 C15 F9 . . 74.0(4)
F7 C14 C15 C16 . . 69.4(4)
F8 C14 C15 C16 . . -47.4(4)
C13 C14 C15 C16 . . -167.7(3)
F10 C15 C16 F12 . . -55.7(4)
F9 C15 C16 F12 . . -173.1(3)
C14 C15 C16 F12 . . 67.4(4)
F10 C15 C16 F13 . . 62.5(4)
F9 C15 C16 F13 . . -54.8(4)
C14 C15 C16 F13 . . -174.4(3)
F10 C15 C16 F11 . . -175.8(3)
F9 C15 C16 F11 . . 66.8(4)
C14 C15 C16 F11 . . -52.7(4)
C23 P1 C17 C22 . . 66.8(3)
C1 P1 C17 C22 . . -39.8(3)
C23 P1 C17 C18 . . -116.7(2)
C1 P1 C17 C18 . . 136.8(2)
C22 C17 C18 C19 . . -0.5(4)
P1 C17 C18 C19 . . -177.2(2)
C17 C18 C19 C20 . . -0.3(5)
C18 C19 C20 C21 . . 0.7(5)
C19 C20 C21 C22 . . -0.4(5)
C20 C21 C22 C17 . . -0.4(5)
C18 C17 C22 C21 . . 0.8(4)
P1 C17 C22 C21 . . 177.3(2)
C17 P1 C23 C24 . . 176.5(2)
C1 P1 C23 C24 . . -78.9(2)
C17 P1 C23 C28 . . 2.2(3)
C1 P1 C23 C28 . . 106.8(3)
C28 C23 C24 C25 . . 0.0(4)
P1 C23 C24 C25 . . -174.7(2)
C23 C24 C25 C26 . . -0.3(4)
C24 C25 C26 C27 . . 0.5(5)
C25 C26 C27 C28 . . -0.5(5)
C26 C27 C28 C23 . . 0.2(5)
C24 C23 C28 C27 . . 0.0(4)
P1 C23 C28 C27 . . 174.2(2)
